data_4317031
loop_
_publ_author_name
'Constantina Papatriantafyllopoulou'
'Theocharis C. Stamatatos'
'Wolfgang Wernsdorfer'
'Simon J. Teat'
'Anastasios J. Tasiopoulos'
'Albert Escuer'
'Spyros P. Perlepes'

_publ_section_title
;
 Combining Azide, Carboxylate, and 2-Pyridyloximate Ligands in
 Transition-Metal Chemistry: Ferromagnetic NiII5 Clusters with a Bowtie
 Skeleton
;
_journal_name_full 'Inorganic Chemistry'
_journal_page_first 10486
_journal_page_last 10496
_journal_paper_doi 10.1021/ic1014829
_journal_volume 49
_journal_year 2010
_chemical_formula_sum 'C27 H27 N10 Ni2.5 O6'
_chemical_formula_weight 734.36
_chemical_name_systematic
; 
 ? 
;
_space_group_IT_number 2
_symmetry_cell_setting triclinic
_symmetry_space_group_name_Hall '-P 1'
_symmetry_space_group_name_H-M 'P -1'
_atom_sites_solution_hydrogens geom
_atom_sites_solution_primary direct
_atom_sites_solution_secondary difmap
_audit_creation_method SHELXL-97
_cell_angle_alpha 111.048(6)
_cell_angle_beta 100.118(5)
_cell_angle_gamma 109.835(5)
_cell_formula_units_Z 2
_cell_length_a 11.7355(6)
_cell_length_b 12.0289(7)
_cell_length_c 13.8700(8)
_cell_measurement_temperature 100(2)
_cell_volume 1617.2(2)
_computing_structure_refinement 'SHELXL-97 (Sheldrick, 1997)'
_computing_structure_solution 'SHELXS-97 (Sheldrick, 1990)'
_diffrn_ambient_temperature 100(2)
_diffrn_measured_fraction_theta_full 0.916
_diffrn_measured_fraction_theta_max 0.916
_diffrn_radiation_monochromator graphite
_diffrn_radiation_source 'fine-focus sealed tube'
_diffrn_radiation_type MoK\a
_diffrn_radiation_wavelength 0.71073
_diffrn_reflns_av_R_equivalents 0.0256
_diffrn_reflns_av_sigmaI/netI 0.0270
_diffrn_reflns_limit_h_max 13
_diffrn_reflns_limit_h_min -13
_diffrn_reflns_limit_k_max 14
_diffrn_reflns_limit_k_min -13
_diffrn_reflns_limit_l_max 16
_diffrn_reflns_limit_l_min -16
_diffrn_reflns_number 19536
_diffrn_reflns_theta_full 25.00
_diffrn_reflns_theta_max 25.00
_diffrn_reflns_theta_min 3.60
_exptl_absorpt_coefficient_mu 1.502
_exptl_crystal_density_diffrn 1.508
_exptl_crystal_density_method 'not measured'
_exptl_crystal_F_000 754
_refine_diff_density_max 0.703
_refine_diff_density_min -0.333
_refine_diff_density_rms 0.069
_refine_ls_extinction_method none
_refine_ls_goodness_of_fit_ref 1.071
_refine_ls_hydrogen_treatment mixed
_refine_ls_matrix_type full
_refine_ls_number_parameters 427
_refine_ls_number_reflns 5230
_refine_ls_number_restraints 2
_refine_ls_restrained_S_all 1.072
_refine_ls_R_factor_all 0.0385
_refine_ls_R_factor_gt 0.0313
_refine_ls_shift/su_max 0.000
_refine_ls_shift/su_mean 0.000
_refine_ls_structure_factor_coef Fsqd
_refine_ls_weighting_details 'calc w=1/[\s^2^(Fo^2^)+(0.0421P)^2^+0.8328P] where P=(Fo^2^+2Fc^2^)/3'
_refine_ls_weighting_scheme calc
_refine_ls_wR_factor_gt 0.0744
_refine_ls_wR_factor_ref 0.0784
_reflns_number_gt 4498
_reflns_number_total 5230
_reflns_threshold_expression >2sigma(I)
_cod_data_source_file ic1014829_si_003_1.cif
_cod_data_source_block ne374_sq
_cod_original_cell_volume 1617.18(16)
_cod_original_formula_sum 'C27 H27 N10 Ni2.50 O6'
_cod_database_code 4317031

loop_
_symmetry_equiv_pos_as_xyz
'x, y, z'
'-x, -y, -z'

loop_
_atom_site_label
_atom_site_type_symbol
_atom_site_fract_x
_atom_site_fract_y
_atom_site_fract_z
_atom_site_U_iso_or_equiv
_atom_site_adp_type
_atom_site_occupancy
_atom_site_symmetry_multiplicity
_atom_site_calc_flag
_atom_site_refinement_flags
_atom_site_disorder_assembly
_atom_site_disorder_group
C1 C 0.0210(2) 0.1878(3) -0.4666(2) 0.0182(6) Uani 1 1 d . . .
H1 H -0.0127 0.1040 -0.4698 0.022 Uiso 1 1 calc R . .
C2 C 0.0457(3) 0.1995(3) -0.5571(2) 0.0222(6) Uani 1 1 d . . .
H2 H 0.0308 0.1253 -0.6197 0.027 Uiso 1 1 calc R . .
C3 C 0.0931(3) 0.3240(3) -0.5525(2) 0.0224(7) Uani 1 1 d . . .
H3 H 0.1112 0.3346 -0.6121 0.027 Uiso 1 1 calc R . .
C4 C 0.1135(3) 0.4326(3) -0.4590(2) 0.0211(6) Uani 1 1 d . . .
H4 H 0.1431 0.5163 -0.4560 0.025 Uiso 1 1 calc R . .
C5 C 0.0895(2) 0.4157(3) -0.3690(2) 0.0161(6) Uani 1 1 d . . .
C6 C 0.1078(2) 0.5238(3) -0.2643(2) 0.0151(6) Uani 1 1 d . . .
C7 C 0.1627(3) 0.6649(3) -0.2437(2) 0.0168(6) Uani 1 1 d . . .
C8 C 0.1017(3) 0.7436(3) -0.2027(2) 0.0212(6) Uani 1 1 d . . .
H8 H 0.0282 0.7091 -0.1861 0.025 Uiso 1 1 calc R . .
C9 C 0.1516(3) 0.8742(3) -0.1867(2) 0.0270(7) Uani 1 1 d . . .
H9 H 0.1111 0.9268 -0.1592 0.032 Uiso 1 1 calc R . .
C10 C 0.2605(3) 0.9262(3) -0.2113(2) 0.0307(8) Uani 1 1 d . . .
H10 H 0.2926 1.0131 -0.2016 0.037 Uiso 1 1 calc R . .
C11 C 0.3212(3) 0.8492(3) -0.2502(2) 0.0301(8) Uani 1 1 d . . .
H11 H 0.3947 0.8844 -0.2665 0.036 Uiso 1 1 calc R . .
C12 C 0.2745(3) 0.7199(3) -0.2654(2) 0.0223(7) Uani 1 1 d . . .
H12 H 0.3177 0.6695 -0.2902 0.027 Uiso 1 1 calc R . .
C13 C -0.5304(2) 0.0634(3) -0.3693(2) 0.0179(6) Uani 1 1 d . . .
H13 H -0.5104 -0.0081 -0.3830 0.022 Uiso 1 1 calc R . .
C14 C -0.6453(3) 0.0430(3) -0.4355(2) 0.0223(7) Uani 1 1 d . . .
H14 H -0.7026 -0.0406 -0.4918 0.027 Uiso 1 1 calc R . .
C15 C -0.6730(3) 0.1503(3) -0.4157(2) 0.0264(7) Uani 1 1 d . . .
H15 H -0.7497 0.1397 -0.4590 0.032 Uiso 1 1 calc R . .
C16 C -0.5860(3) 0.2740(3) -0.3311(2) 0.0217(6) Uani 1 1 d . . .
H16 H -0.6035 0.3469 -0.3178 0.026 Uiso 1 1 calc R . .
C17 C -0.4728(2) 0.2876(3) -0.2667(2) 0.0160(6) Uani 1 1 d . . .
C18 C -0.3708(2) 0.4156(3) -0.1762(2) 0.0147(6) Uani 1 1 d . . .
C19 C -0.3893(3) 0.5382(3) -0.1403(2) 0.0177(6) Uani 1 1 d . . .
C20 C -0.2987(3) 0.6528(3) -0.1364(2) 0.0233(7) Uani 1 1 d . . .
H20 H -0.2265 0.6522 -0.1551 0.028 Uiso 1 1 calc R . .
C21 C -0.3166(3) 0.7670(3) -0.1048(3) 0.0289(7) Uani 1 1 d . . .
H21 H -0.2563 0.8429 -0.1021 0.035 Uiso 1 1 calc R . .
C22 C -0.4241(3) 0.7685(3) -0.0771(2) 0.0284(7) Uani 1 1 d . . .
H22 H -0.4361 0.8451 -0.0568 0.034 Uiso 1 1 calc R . .
C23 C -0.5134(3) 0.6568(3) -0.0794(2) 0.0251(7) Uani 1 1 d . . .
H23 H -0.5847 0.6587 -0.0595 0.030 Uiso 1 1 calc R . .
C24 C -0.4965(3) 0.5414(3) -0.1116(2) 0.0199(6) Uani 1 1 d . . .
H24 H -0.5572 0.4659 -0.1139 0.024 Uiso 1 1 calc R . .
C25 C -0.1938(3) 0.0118(3) -0.3005(2) 0.0174(6) Uani 1 1 d . . .
C26 C 0.2060(3) 0.2159(3) -0.1598(2) 0.0237(7) Uani 1 1 d . . .
H26A H 0.1540 0.1603 -0.1340 0.035 Uiso 1 1 calc R . .
H26B H 0.2951 0.2523 -0.1171 0.035 Uiso 1 1 calc R . .
H26C H 0.1928 0.1644 -0.2356 0.035 Uiso 1 1 calc R . .
C27 C -0.3508(3) 0.0983(3) -0.0500(2) 0.0243(7) Uani 1 1 d . . .
H27A H -0.4306 0.0357 -0.1088 0.036 Uiso 1 1 calc R . .
H27B H -0.3644 0.1153 0.0191 0.036 Uiso 1 1 calc R . .
H27C H -0.2890 0.0625 -0.0544 0.036 Uiso 1 1 calc R . .
N1 N 0.04390(19) 0.2928(2) -0.37429(17) 0.0145(5) Uani 1 1 d . . .
N2 N 0.06771(19) 0.4836(2) -0.19592(16) 0.0137(5) Uani 1 1 d . . .
N3 N -0.4461(2) 0.1817(2) -0.28613(17) 0.0150(5) Uani 1 1 d . . .
N4 N -0.2657(2) 0.4095(2) -0.13533(16) 0.0139(5) Uani 1 1 d . . .
N5 N -0.06899(19) 0.3016(2) -0.10850(16) 0.0128(5) Uani 1 1 d U . .
N6 N -0.0467(2) 0.2329(2) -0.06709(17) 0.0164(5) Uani 1 1 d U . .
N7 N -0.0280(2) 0.1671(2) -0.03083(19) 0.0223(6) Uani 1 1 d . . .
N8 N -0.1951(2) 0.2634(2) -0.32159(17) 0.0155(5) Uani 1 1 d U . .
N9 N -0.2052(2) 0.3450(3) -0.34963(19) 0.0230(6) Uani 1 1 d U . .
N10 N -0.2138(3) 0.4227(3) -0.3771(3) 0.0434(8) Uani 1 1 d . . .
O1 O 0.07976(16) 0.57276(17) -0.09792(13) 0.0142(4) Uani 1 1 d . . .
O2 O -0.16717(16) 0.51781(16) -0.05242(13) 0.0138(4) Uani 1 1 d . . .
O3 O -0.08869(17) 0.08342(17) -0.30339(14) 0.0186(4) Uani 1 1 d . . .
O4 O -0.27550(17) 0.04400(17) -0.26636(14) 0.0176(4) Uani 1 1 d . . .
O5 O 0.17041(18) 0.32159(19) -0.14913(16) 0.0177(4) Uani 1 1 d . . .
O6 O -0.30343(18) 0.21924(19) -0.05893(15) 0.0169(4) Uani 1 1 d . . .
Ni1 Ni 0.0000 0.5000 0.0000 0.01122(12) Uani 1 2 d S . .
Ni2 Ni -0.01214(3) 0.28620(3) -0.24518(2) 0.01311(10) Uani 1 1 d . . .
Ni3 Ni -0.26319(3) 0.23088(3) -0.19942(2) 0.01286(10) Uani 1 1 d . . .
H5 H 0.183(3) 0.363(3) -0.088(3) 0.023(9) Uiso 1 1 d . . .
H6 H -0.235(3) 0.270(4) -0.007(3) 0.045(11) Uiso 1 1 d . . .
H25 H -0.214(3) -0.085(3) -0.330(2) 0.020(7) Uiso 1 1 d . . .

loop_
_atom_site_aniso_label
_atom_site_aniso_U_11
_atom_site_aniso_U_22
_atom_site_aniso_U_33
_atom_site_aniso_U_23
_atom_site_aniso_U_13
_atom_site_aniso_U_12
C1 0.0190(14) 0.0151(14) 0.0189(13) 0.0059(12) 0.0037(11) 0.0091(12)
C2 0.0258(15) 0.0229(15) 0.0169(13) 0.0054(12) 0.0077(12) 0.0130(13)
C3 0.0272(15) 0.0270(16) 0.0154(13) 0.0091(12) 0.0086(12) 0.0142(13)
C4 0.0247(15) 0.0194(15) 0.0212(14) 0.0109(12) 0.0080(12) 0.0099(13)
C5 0.0141(13) 0.0165(14) 0.0175(13) 0.0063(11) 0.0050(11) 0.0083(11)
C6 0.0147(13) 0.0156(14) 0.0156(13) 0.0074(11) 0.0031(10) 0.0081(11)
C7 0.0212(14) 0.0148(14) 0.0120(12) 0.0073(11) 0.0011(11) 0.0060(12)
C8 0.0243(15) 0.0200(15) 0.0180(14) 0.0101(12) 0.0033(12) 0.0086(13)
C9 0.0373(18) 0.0189(15) 0.0228(15) 0.0089(13) 0.0028(13) 0.0143(14)
C10 0.0412(19) 0.0149(15) 0.0244(15) 0.0101(13) -0.0003(14) 0.0040(14)
C11 0.0278(16) 0.0251(17) 0.0256(16) 0.0139(14) 0.0034(13) -0.0009(14)
C12 0.0248(15) 0.0205(15) 0.0197(14) 0.0096(12) 0.0052(12) 0.0085(13)
C13 0.0181(14) 0.0147(14) 0.0164(13) 0.0060(11) 0.0067(11) 0.0028(11)
C14 0.0166(14) 0.0187(15) 0.0170(13) 0.0003(12) 0.0010(11) 0.0024(12)
C15 0.0168(15) 0.0316(18) 0.0193(14) 0.0040(13) -0.0021(12) 0.0102(13)
C16 0.0197(14) 0.0225(15) 0.0202(14) 0.0064(12) 0.0012(12) 0.0125(12)
C17 0.0158(14) 0.0171(14) 0.0159(13) 0.0069(11) 0.0060(11) 0.0083(12)
C18 0.0125(13) 0.0160(14) 0.0161(13) 0.0080(11) 0.0034(11) 0.0068(11)
C19 0.0170(14) 0.0222(15) 0.0138(13) 0.0067(12) 0.0015(11) 0.0117(12)
C20 0.0201(15) 0.0237(16) 0.0309(16) 0.0151(14) 0.0090(13) 0.0117(13)
C21 0.0303(17) 0.0224(16) 0.0387(18) 0.0170(15) 0.0130(14) 0.0126(14)
C22 0.0360(18) 0.0198(16) 0.0348(17) 0.0114(14) 0.0096(14) 0.0205(14)
C23 0.0248(16) 0.0275(17) 0.0290(16) 0.0105(14) 0.0101(13) 0.0201(14)
C24 0.0185(14) 0.0195(15) 0.0197(14) 0.0080(12) 0.0037(11) 0.0086(12)
C25 0.0213(15) 0.0122(14) 0.0161(13) 0.0052(11) 0.0022(11) 0.0077(12)
C26 0.0235(15) 0.0211(15) 0.0289(16) 0.0104(13) 0.0082(13) 0.0138(13)
C27 0.0230(15) 0.0190(15) 0.0246(15) 0.0109(13) 0.0063(12) 0.0020(13)
N1 0.0133(11) 0.0130(11) 0.0151(11) 0.0046(9) 0.0032(9) 0.0062(9)
N2 0.0128(11) 0.0149(11) 0.0122(10) 0.0039(9) 0.0040(9) 0.0072(9)
N3 0.0155(11) 0.0165(12) 0.0135(11) 0.0074(10) 0.0062(9) 0.0063(10)
N4 0.0140(12) 0.0138(11) 0.0117(10) 0.0057(9) 0.0035(9) 0.0042(9)
N5 0.0149(11) 0.0103(11) 0.0123(10) 0.0047(9) 0.0035(9) 0.0056(9)
N6 0.0139(11) 0.0144(12) 0.0150(11) 0.0031(10) 0.0042(9) 0.0038(10)
N7 0.0263(13) 0.0216(13) 0.0246(13) 0.0143(11) 0.0080(11) 0.0127(11)
N8 0.0165(11) 0.0157(12) 0.0167(11) 0.0092(10) 0.0058(9) 0.0077(10)
N9 0.0204(13) 0.0296(14) 0.0234(12) 0.0151(12) 0.0092(10) 0.0118(11)
N10 0.0462(18) 0.055(2) 0.060(2) 0.0472(18) 0.0239(16) 0.0311(16)
O1 0.0187(9) 0.0106(9) 0.0117(8) 0.0030(7) 0.0050(7) 0.0070(8)
O2 0.0118(9) 0.0095(9) 0.0133(9) 0.0020(7) -0.0002(7) 0.0028(7)
O3 0.0212(10) 0.0122(9) 0.0197(9) 0.0050(8) 0.0072(8) 0.0065(8)
O4 0.0183(10) 0.0132(9) 0.0178(9) 0.0043(8) 0.0043(8) 0.0068(8)
O5 0.0188(10) 0.0163(10) 0.0175(10) 0.0054(9) 0.0051(8) 0.0102(8)
O6 0.0150(10) 0.0154(10) 0.0176(10) 0.0079(8) 0.0045(8) 0.0038(8)
Ni1 0.0117(2) 0.0085(2) 0.0115(2) 0.00319(19) 0.00275(18) 0.00419(19)
Ni2 0.01500(18) 0.01006(18) 0.01259(17) 0.00356(14) 0.00434(13) 0.00547(14)
Ni3 0.01270(18) 0.00992(18) 0.01279(17) 0.00341(14) 0.00244(13) 0.00425(14)

loop_
_atom_type_symbol
_atom_type_description
_atom_type_scat_dispersion_real
_atom_type_scat_dispersion_imag
_atom_type_scat_source
C C 0.0033 0.0016 'International Tables Vol C Tables 4.2.6.8 and 6.1.1.4'
H H 0.0000 0.0000 'International Tables Vol C Tables 4.2.6.8 and 6.1.1.4'
N N 0.0061 0.0033 'International Tables Vol C Tables 4.2.6.8 and 6.1.1.4'
O O 0.0106 0.0060 'International Tables Vol C Tables 4.2.6.8 and 6.1.1.4'
Ni Ni 0.3393 1.1124 'International Tables Vol C Tables 4.2.6.8 and 6.1.1.4'

loop_
_geom_angle_atom_site_label_1
_geom_angle_atom_site_label_2
_geom_angle_atom_site_label_3
_geom_angle
_geom_angle_site_symmetry_1
_geom_angle_site_symmetry_3
_geom_angle_publ_flag
N1 C1 C2 122.3(3) . . ?
N1 C1 H1 118.8 . . ?
C2 C1 H1 118.8 . . ?
C1 C2 C3 118.4(3) . . ?
C1 C2 H2 120.8 . . ?
C3 C2 H2 120.8 . . ?
C4 C3 C2 119.8(2) . . ?
C4 C3 H3 120.1 . . ?
C2 C3 H3 120.1 . . ?
C3 C4 C5 119.5(3) . . ?
C3 C4 H4 120.2 . . ?
C5 C4 H4 120.2 . . ?
N1 C5 C4 120.1(2) . . ?
N1 C5 C6 115.1(2) . . ?
C4 C5 C6 124.7(2) . . ?
N2 C6 C5 114.1(2) . . ?
N2 C6 C7 124.2(2) . . ?
C5 C6 C7 121.7(2) . . ?
C12 C7 C8 119.0(2) . . ?
C12 C7 C6 120.9(2) . . ?
C8 C7 C6 120.0(2) . . ?
C9 C8 C7 119.7(3) . . ?
C9 C8 H8 120.2 . . ?
C7 C8 H8 120.2 . . ?
C10 C9 C8 120.6(3) . . ?
C10 C9 H9 119.7 . . ?
C8 C9 H9 119.7 . . ?
C11 C10 C9 119.6(3) . . ?
C11 C10 H10 120.2 . . ?
C9 C10 H10 120.2 . . ?
C10 C11 C12 120.8(3) . . ?
C10 C11 H11 119.6 . . ?
C12 C11 H11 119.6 . . ?
C11 C12 C7 120.3(3) . . ?
C11 C12 H12 119.9 . . ?
C7 C12 H12 119.9 . . ?
N3 C13 C14 122.9(3) . . ?
N3 C13 H13 118.6 . . ?
C14 C13 H13 118.6 . . ?
C13 C14 C15 118.1(3) . . ?
C13 C14 H14 121.0 . . ?
C15 C14 H14 121.0 . . ?
C14 C15 C16 119.9(3) . . ?
C14 C15 H15 120.1 . . ?
C16 C15 H15 120.1 . . ?
C17 C16 C15 119.3(3) . . ?
C17 C16 H16 120.4 . . ?
C15 C16 H16 120.4 . . ?
N3 C17 C16 120.7(2) . . ?
N3 C17 C18 115.2(2) . . ?
C16 C17 C18 124.1(3) . . ?
N4 C18 C19 124.4(2) . . ?
N4 C18 C17 114.1(2) . . ?
C19 C18 C17 121.5(2) . . ?
C24 C19 C20 119.1(3) . . ?
C24 C19 C18 121.1(2) . . ?
C20 C19 C18 119.8(2) . . ?
C21 C20 C19 120.1(3) . . ?
C21 C20 H20 120.0 . . ?
C19 C20 H20 120.0 . . ?
C20 C21 C22 120.3(3) . . ?
C20 C21 H21 119.9 . . ?
C22 C21 H21 119.9 . . ?
C23 C22 C21 120.4(3) . . ?
C23 C22 H22 119.8 . . ?
C21 C22 H22 119.8 . . ?
C22 C23 C24 119.8(3) . . ?
C22 C23 H23 120.1 . . ?
C24 C23 H23 120.1 . . ?
C19 C24 C23 120.5(3) . . ?
C19 C24 H24 119.8 . . ?
C23 C24 H24 119.8 . . ?
O4 C25 O3 129.3(3) . . ?
O4 C25 H25 116.2(16) . . ?
O3 C25 H25 114.5(16) . . ?
O5 C26 H26A 109.5 . . ?
O5 C26 H26B 109.5 . . ?
H26A C26 H26B 109.5 . . ?
O5 C26 H26C 109.5 . . ?
H26A C26 H26C 109.5 . . ?
H26B C26 H26C 109.5 . . ?
O6 C27 H27A 109.5 . . ?
O6 C27 H27B 109.5 . . ?
H27A C27 H27B 109.5 . . ?
O6 C27 H27C 109.5 . . ?
H27A C27 H27C 109.5 . . ?
H27B C27 H27C 109.5 . . ?
C1 N1 C5 119.8(2) . . ?
C1 N1 Ni2 125.78(18) . . ?
C5 N1 Ni2 113.53(16) . . ?
C6 N2 O1 119.5(2) . . ?
C6 N2 Ni2 117.15(17) . . ?
O1 N2 Ni2 123.32(15) . . ?
C13 N3 C17 119.2(2) . . ?
C13 N3 Ni3 126.3(2) . . ?
C17 N3 Ni3 113.52(17) . . ?
C18 N4 O2 119.9(2) . . ?
C18 N4 Ni3 116.93(17) . . ?
O2 N4 Ni3 123.15(16) . . ?
N6 N5 Ni1 114.97(16) . . ?
N6 N5 Ni2 114.43(16) . . ?
Ni1 N5 Ni2 109.28(9) . . ?
N6 N5 Ni3 114.94(16) . . ?
Ni1 N5 Ni3 108.37(10) . . ?
Ni2 N5 Ni3 92.59(8) . . ?
N7 N6 N5 178.6(3) . . ?
N9 N8 Ni2 119.99(17) . . ?
N9 N8 Ni3 122.60(18) . . ?
Ni2 N8 Ni3 92.29(9) . . ?
N10 N9 N8 179.1(3) . . ?
N2 O1 Ni1 116.98(14) . . ?
N4 O2 Ni1 116.63(15) . . ?
C25 O3 Ni2 125.56(18) . . ?
C25 O4 Ni3 126.33(17) . . ?
C26 O5 Ni2 121.84(16) . . ?
C26 O5 H5 108(2) . . ?
Ni2 O5 H5 110(2) . . ?
C27 O6 Ni3 123.40(16) . . ?
C27 O6 H6 106(3) . . ?
Ni3 O6 H6 106(2) . . ?
O1 Ni1 O1 180.00(10) 2_565 . ?
O1 Ni1 N5 95.93(7) 2_565 2_565 ?
O1 Ni1 N5 84.07(7) . 2_565 ?
O1 Ni1 N5 84.07(7) 2_565 . ?
O1 Ni1 N5 95.93(7) . . ?
N5 Ni1 N5 180.0 2_565 . ?
O1 Ni1 O2 87.83(7) 2_565 . ?
O1 Ni1 O2 92.17(7) . . ?
N5 Ni1 O2 83.50(8) 2_565 . ?
N5 Ni1 O2 96.50(8) . . ?
O1 Ni1 O2 92.17(7) 2_565 2_565 ?
O1 Ni1 O2 87.83(7) . 2_565 ?
N5 Ni1 O2 96.50(8) 2_565 2_565 ?
N5 Ni1 O2 83.50(8) . 2_565 ?
O2 Ni1 O2 180.0 . 2_565 ?
N2 Ni2 N1 79.46(8) . . ?
N2 Ni2 O3 176.34(7) . . ?
N1 Ni2 O3 96.94(8) . . ?
N2 Ni2 N5 94.15(8) . . ?
N1 Ni2 N5 173.13(9) . . ?
O3 Ni2 N5 89.48(8) . . ?
N2 Ni2 N8 92.24(9) . . ?
N1 Ni2 N8 91.55(8) . . ?
O3 Ni2 N8 88.51(8) . . ?
N5 Ni2 N8 86.15(8) . . ?
N2 Ni2 O5 85.33(8) . . ?
N1 Ni2 O5 94.52(8) . . ?
O3 Ni2 O5 94.34(7) . . ?
N5 Ni2 O5 87.41(8) . . ?
N8 Ni2 O5 172.93(8) . . ?
N4 Ni3 N3 79.79(9) . . ?
N4 Ni3 O4 175.61(8) . . ?
N3 Ni3 O4 96.35(8) . . ?
N4 Ni3 N8 92.94(8) . . ?
N3 Ni3 N8 91.68(8) . . ?
O4 Ni3 N8 89.24(8) . . ?
N4 Ni3 N5 94.92(9) . . ?
N3 Ni3 N5 174.01(9) . . ?
O4 Ni3 N5 89.03(8) . . ?
N8 Ni3 N5 85.75(8) . . ?
N4 Ni3 O6 84.49(8) . . ?
N3 Ni3 O6 96.06(8) . . ?
O4 Ni3 O6 93.89(7) . . ?
N8 Ni3 O6 171.27(8) . . ?
N5 Ni3 O6 86.16(8) . . ?

loop_
_geom_bond_atom_site_label_1
_geom_bond_atom_site_label_2
_geom_bond_distance
_geom_bond_site_symmetry_2
_geom_bond_publ_flag
C1 N1 1.339(3) . ?
C1 C2 1.381(4) . ?
C1 H1 0.9300 . ?
C2 C3 1.382(4) . ?
C2 H2 0.9300 . ?
C3 C4 1.381(4) . ?
C3 H3 0.9300 . ?
C4 C5 1.394(4) . ?
C4 H4 0.9300 . ?
C5 N1 1.359(3) . ?
C5 C6 1.480(3) . ?
C6 N2 1.298(3) . ?
C6 C7 1.490(4) . ?
C7 C12 1.393(4) . ?
C7 C8 1.396(4) . ?
C8 C9 1.392(4) . ?
C8 H8 0.9300 . ?
C9 C10 1.381(4) . ?
C9 H9 0.9300 . ?
C10 C11 1.371(5) . ?
C10 H10 0.9300 . ?
C11 C12 1.381(4) . ?
C11 H11 0.9300 . ?
C12 H12 0.9300 . ?
C13 N3 1.341(3) . ?
C13 C14 1.379(4) . ?
C13 H13 0.9300 . ?
C14 C15 1.381(4) . ?
C14 H14 0.9300 . ?
C15 C16 1.389(4) . ?
C15 H15 0.9300 . ?
C16 C17 1.386(4) . ?
C16 H16 0.9300 . ?
C17 N3 1.359(4) . ?
C17 C18 1.487(3) . ?
C18 N4 1.301(3) . ?
C18 C19 1.483(4) . ?
C19 C24 1.393(4) . ?
C19 C20 1.402(4) . ?
C20 C21 1.384(4) . ?
C20 H20 0.9300 . ?
C21 C22 1.386(4) . ?
C21 H21 0.9300 . ?
C22 C23 1.380(4) . ?
C22 H22 0.9300 . ?
C23 C24 1.393(4) . ?
C23 H23 0.9300 . ?
C24 H24 0.9300 . ?
C25 O4 1.254(3) . ?
C25 O3 1.260(3) . ?
C25 H25 1.00(3) . ?
C26 O5 1.435(3) . ?
C26 H26A 0.9600 . ?
C26 H26B 0.9600 . ?
C26 H26C 0.9600 . ?
C27 O6 1.431(3) . ?
C27 H27A 0.9600 . ?
C27 H27B 0.9600 . ?
C27 H27C 0.9600 . ?
N1 Ni2 2.031(2) . ?
N2 O1 1.342(3) . ?
N2 Ni2 2.021(2) . ?
N3 Ni3 2.031(2) . ?
N4 O2 1.338(3) . ?
N4 Ni3 2.022(2) . ?
N5 N6 1.231(3) . ?
N5 Ni1 2.072(2) . ?
N5 Ni2 2.085(2) . ?
N5 Ni3 2.100(2) . ?
N6 N7 1.137(3) . ?
N8 N9 1.211(3) . ?
N8 Ni2 2.098(2) . ?
N8 Ni3 2.098(2) . ?
N9 N10 1.155(4) . ?
O1 Ni1 2.0570(16) . ?
O2 Ni1 2.0782(17) . ?
O3 Ni2 2.0620(18) . ?
O4 Ni3 2.0420(19) . ?
O5 Ni2 2.1251(19) . ?
O5 H5 0.77(3) . ?
O6 Ni3 2.1246(17) . ?
O6 H6 0.83(4) . ?
Ni1 O1 2.0570(16) 2_565 ?
Ni1 N5 2.072(2) 2_565 ?
Ni1 O2 2.0782(17) 2_565 ?

loop_
_geom_hbond_atom_site_label_D
_geom_hbond_atom_site_label_H
_geom_hbond_atom_site_label_A
_geom_hbond_distance_DH
_geom_hbond_distance_HA
_geom_hbond_distance_DA
_geom_hbond_angle_DHA
_geom_hbond_site_symmetry_A
O5 H5 O2 0.77(3) 2.04(3) 2.785(3) 161(3) 2_565
O6 H6 O1 0.83(4) 1.94(4) 2.740(3) 162(4) 2_565
